data_2236369
loop_
_publ_author_name
'Belaziz, Dounia'
'Kandri Rodi, Youssef'
'Ouazzani Chahdi, Fouad'
'Essassi, El Mokhtar'
'Saadi, Mohamed'
'El Ammari, Lahcen'

_publ_contact_author
;
Dounia Belaziz
Laboratoire de Chimie Organique Appliqu\'ee, Universit\'e Sidi Mohamed
Ben Abdallah, Facult\'e des Sciences et Techniques, Route d'immouzzer,
BP 2202  F\`es, Morocco.
;
_publ_section_title
;
 1-Dodecyl-1<i>H</i>-benzo[<i>d</i>]imidazol-2(3<i>H</i>)-one
;
_journal_coeditor_code IM2402
_journal_issue 11
_journal_name_full 'Acta Crystallographica Section E'
_journal_page_first o3069
_journal_paper_doi 10.1107/S1600536812041189
_journal_volume 68
_journal_year 2012
_chemical_formula_iupac 'C19 H30 N2 O'
_chemical_formula_moiety 'C19 H30 N2 O'
_chemical_formula_sum 'C19 H30 N2 O'
_chemical_formula_weight 302.45
_chemical_melting_point 346.5
_chemical_name_systematic
;
1-Dodecyl-1<i>H</i>-benzo[<i>d</i>]imidazol-2(3<i>H</i>)-one
;
_space_group_IT_number 15
_symmetry_cell_setting monoclinic
_symmetry_space_group_name_Hall '-C 2yc'
_symmetry_space_group_name_H-M 'C 1 2/c 1'
_atom_sites_solution_hydrogens difmap
_atom_sites_solution_primary direct
_atom_sites_solution_secondary difmap
_audit_creation_method SHELXL-97
_cell_angle_alpha 90.00
_cell_angle_beta 117.843(2)
_cell_angle_gamma 90.00
_cell_formula_units_Z 8
_cell_length_a 38.3223(14)
_cell_length_b 4.8318(2)
_cell_length_c 21.9831(8)
_cell_measurement_reflns_used 4637
_cell_measurement_temperature 296(2)
_cell_measurement_theta_max 28.65
_cell_measurement_theta_min 2.4
_cell_volume 3599.3(2)
_computing_cell_refinement 'SAINT (Bruker, 2005)'
_computing_data_collection 'APEX2 (Bruker, 2005)'
_computing_data_reduction 'SAINT (Bruker, 2005)'
_computing_molecular_graphics 'ORTEP-3 for Windows (Farrugia, 1997)'
_computing_publication_material 'PLATON (Spek, 2009) and publCIF (Westrip, 2010)'
_computing_structure_refinement 'SHELXL97 (Sheldrick, 2008)'
_computing_structure_solution 'SHELXS97 (Sheldrick, 2008)'
_diffrn_ambient_temperature 296(2)
_diffrn_measured_fraction_theta_full 0.999
_diffrn_measured_fraction_theta_max 0.999
_diffrn_measurement_device_type 'Bruker X8 APEX Diffractometer'
_diffrn_measurement_method '\f and \w scans'
_diffrn_radiation_monochromator graphite
_diffrn_radiation_source 'fine-focus sealed tube'
_diffrn_radiation_type MoK\a
_diffrn_radiation_wavelength 0.71073
_diffrn_reflns_av_R_equivalents 0.0280
_diffrn_reflns_av_sigmaI/netI 0.0213
_diffrn_reflns_limit_h_max 51
_diffrn_reflns_limit_h_min -51
_diffrn_reflns_limit_k_max 6
_diffrn_reflns_limit_k_min -6
_diffrn_reflns_limit_l_max 28
_diffrn_reflns_limit_l_min -29
_diffrn_reflns_number 29002
_diffrn_reflns_theta_full 28.65
_diffrn_reflns_theta_max 28.65
_diffrn_reflns_theta_min 2.40
_exptl_absorpt_coefficient_mu 0.069
_exptl_absorpt_correction_type none
_exptl_crystal_colour colourless
_exptl_crystal_density_diffrn 1.116
_exptl_crystal_density_method 'not measured'
_exptl_crystal_description needle
_exptl_crystal_F_000 1328
_exptl_crystal_size_max 0.47
_exptl_crystal_size_mid 0.31
_exptl_crystal_size_min 0.14
_refine_diff_density_max 0.208
_refine_diff_density_min -0.206
_refine_ls_extinction_method none
_refine_ls_goodness_of_fit_ref 1.008
_refine_ls_hydrogen_treatment constr
_refine_ls_matrix_type full
_refine_ls_number_parameters 199
_refine_ls_number_reflns 4637
_refine_ls_number_restraints 0
_refine_ls_restrained_S_all 1.008
_refine_ls_R_factor_all 0.0717
_refine_ls_R_factor_gt 0.0450
_refine_ls_shift/su_max 0.000
_refine_ls_shift/su_mean 0.000
_refine_ls_structure_factor_coef Fsqd
_refine_ls_weighting_details 'calc w=1/[\s^2^(Fo^2^)+(0.0721P)^2^+1.0300P] where P=(Fo^2^+2Fc^2^)/3'
_refine_ls_weighting_scheme calc
_refine_ls_wR_factor_gt 0.1215
_refine_ls_wR_factor_ref 0.1407
_reflns_number_gt 3179
_reflns_number_total 4637
_reflns_threshold_expression >2\s(I)
_cod_data_source_file im2402.cif
_cod_data_source_block I
_cod_database_code 2236369
_cod_database_fobs_code 2236369

loop_
_symmetry_equiv_pos_as_xyz
'x, y, z'
'-x, y, -z+1/2'
'x+1/2, y+1/2, z'
'-x+1/2, y+1/2, -z+1/2'
'-x, -y, -z'
'x, -y, z-1/2'
'-x+1/2, -y+1/2, -z'
'x+1/2, -y+1/2, z-1/2'

loop_
_atom_site_type_symbol
_atom_site_label
_atom_site_fract_x
_atom_site_fract_y
_atom_site_fract_z
_atom_site_U_iso_or_equiv
_atom_site_adp_type
_atom_site_calc_flag
_atom_site_refinement_flags
_atom_site_occupancy
_atom_site_symmetry_multiplicity
N N2 0.03233(3) 0.5579(2) 0.13178(5) 0.0394(2) Uani d . 1 1
N N1 -0.01601(3) 0.7314(2) 0.03782(5) 0.0398(2) Uani d . 1 1
H H1 -0.0289 0.8297 0.0014 0.048 Uiso calc R 1 1
O O1 0.04750(2) 0.91076(19) 0.07646(4) 0.0472(2) Uani d . 1 1
C C11 0.13888(4) 0.6345(3) 0.37748(6) 0.0440(3) Uani d . 1 1
H H11A 0.1187 0.6113 0.3920 0.053 Uiso calc R 1 1
H H11B 0.1428 0.8315 0.3747 0.053 Uiso calc R 1 1
C C7 -0.00182(3) 0.4187(2) 0.12105(6) 0.0386(3) Uani d . 1 1
C C9 0.08398(3) 0.6105(3) 0.25353(6) 0.0431(3) Uani d . 1 1
H H9A 0.0644 0.5596 0.2679 0.052 Uiso calc R 1 1
H H9B 0.0844 0.8108 0.2510 0.052 Uiso calc R 1 1
C C15 0.24328(4) 0.5988(3) 0.62951(6) 0.0514(3) Uani d . 1 1
H H15A 0.2457 0.7986 0.6294 0.062 Uiso calc R 1 1
H H15B 0.2233 0.5564 0.6435 0.062 Uiso calc R 1 1
C C12 0.17715(4) 0.5077(3) 0.43133(6) 0.0484(3) Uani d . 1 1
H H12A 0.1737 0.3089 0.4317 0.058 Uiso calc R 1 1
H H12B 0.1977 0.5418 0.4182 0.058 Uiso calc R 1 1
C C1 0.02366(3) 0.7522(2) 0.08097(5) 0.0371(3) Uani d . 1 1
C C13 0.19082(4) 0.6180(3) 0.50358(6) 0.0498(3) Uani d . 1 1
H H13A 0.1705 0.5816 0.5171 0.060 Uiso calc R 1 1
H H13B 0.1940 0.8170 0.5032 0.060 Uiso calc R 1 1
C C8 0.07235(3) 0.4891(3) 0.18297(6) 0.0424(3) Uani d . 1 1
H H8A 0.0906 0.5557 0.1671 0.051 Uiso calc R 1 1
H H8B 0.0749 0.2894 0.1870 0.051 Uiso calc R 1 1
C C2 -0.03246(3) 0.5297(2) 0.06114(6) 0.0383(3) Uani d . 1 1
C C10 0.12435(4) 0.5075(3) 0.30657(6) 0.0463(3) Uani d . 1 1
H H10A 0.1232 0.3081 0.3104 0.056 Uiso calc R 1 1
H H10B 0.1433 0.5476 0.2902 0.056 Uiso calc R 1 1
C C17 0.29647(4) 0.5852(3) 0.75462(6) 0.0513(3) Uani d . 1 1
H H17A 0.2983 0.7854 0.7541 0.062 Uiso calc R 1 1
H H17B 0.2769 0.5392 0.7693 0.062 Uiso calc R 1 1
C C14 0.22938(4) 0.4922(3) 0.55680(6) 0.0517(3) Uani d . 1 1
H H14A 0.2497 0.5298 0.5433 0.062 Uiso calc R 1 1
H H14B 0.2262 0.2930 0.5567 0.062 Uiso calc R 1 1
C C16 0.28233(4) 0.4785(3) 0.68205(6) 0.0522(3) Uani d . 1 1
H H16A 0.2798 0.2788 0.6823 0.063 Uiso calc R 1 1
H H16B 0.3022 0.5199 0.6678 0.063 Uiso calc R 1 1
C C6 -0.00851(4) 0.2120(3) 0.15747(7) 0.0493(3) Uani d . 1 1
H H6 0.0118 0.1406 0.1977 0.059 Uiso calc R 1 1
C C3 -0.07051(4) 0.4301(3) 0.03570(7) 0.0490(3) Uani d . 1 1
H H3 -0.0910 0.5015 -0.0044 0.059 Uiso calc R 1 1
C C5 -0.04689(4) 0.1145(3) 0.13174(7) 0.0553(4) Uani d . 1 1
H H5 -0.0524 -0.0248 0.1552 0.066 Uiso calc R 1 1
C C18 0.33590(4) 0.4716(3) 0.80666(7) 0.0616(4) Uani d . 1 1
H H18A 0.3555 0.5176 0.7921 0.074 Uiso calc R 1 1
H H18B 0.3341 0.2714 0.8072 0.074 Uiso calc R 1 1
C C19 0.34981(5) 0.5790(4) 0.87888(7) 0.0774(5) Uani d . 1 1
H H19A 0.3750 0.4990 0.9090 0.116 Uiso calc R 1 1
H H19B 0.3310 0.5294 0.8944 0.116 Uiso calc R 1 1
H H19C 0.3522 0.7768 0.8791 0.116 Uiso calc R 1 1
C C4 -0.07710(4) 0.2207(3) 0.07186(8) 0.0554(4) Uani d . 1 1
H H4 -0.1024 0.1494 0.0556 0.066 Uiso calc R 1 1

loop_
_atom_site_aniso_label
_atom_site_aniso_U_11
_atom_site_aniso_U_22
_atom_site_aniso_U_33
_atom_site_aniso_U_12
_atom_site_aniso_U_13
_atom_site_aniso_U_23
N2 0.0357(5) 0.0440(5) 0.0272(4) 0.0014(4) 0.0053(4) 0.0030(4)
N1 0.0355(5) 0.0458(6) 0.0282(4) 0.0032(4) 0.0065(4) 0.0038(4)
O1 0.0404(4) 0.0546(5) 0.0378(4) -0.0026(4) 0.0110(4) 0.0066(4)
C11 0.0434(6) 0.0463(7) 0.0299(5) -0.0011(5) 0.0067(5) 0.0014(5)
C7 0.0416(6) 0.0397(6) 0.0304(5) 0.0009(5) 0.0134(5) -0.0038(4)
C9 0.0410(6) 0.0450(7) 0.0305(6) 0.0040(5) 0.0061(5) 0.0011(5)
C15 0.0462(7) 0.0619(8) 0.0314(6) -0.0014(6) 0.0057(5) -0.0013(5)
C12 0.0457(7) 0.0524(7) 0.0306(6) 0.0017(6) 0.0040(5) -0.0013(5)
C1 0.0373(6) 0.0405(6) 0.0267(5) 0.0026(5) 0.0092(4) -0.0012(4)
C13 0.0460(7) 0.0582(8) 0.0308(6) -0.0006(6) 0.0058(5) -0.0010(5)
C8 0.0366(6) 0.0470(7) 0.0302(6) 0.0069(5) 0.0044(5) 0.0026(5)
C2 0.0396(6) 0.0404(6) 0.0309(5) 0.0014(5) 0.0131(5) -0.0049(5)
C10 0.0432(6) 0.0482(7) 0.0300(6) 0.0046(5) 0.0025(5) 0.0010(5)
C17 0.0441(7) 0.0647(9) 0.0326(6) -0.0039(6) 0.0075(5) -0.0003(6)
C14 0.0478(7) 0.0579(8) 0.0314(6) -0.0002(6) 0.0034(5) -0.0018(5)
C16 0.0473(7) 0.0597(8) 0.0330(6) -0.0001(6) 0.0048(5) -0.0016(6)
C6 0.0591(8) 0.0471(7) 0.0393(6) 0.0016(6) 0.0210(6) 0.0022(5)
C3 0.0392(6) 0.0564(8) 0.0443(7) -0.0002(5) 0.0135(5) -0.0078(6)
C5 0.0690(9) 0.0500(8) 0.0572(8) -0.0089(7) 0.0382(7) -0.0030(6)
C18 0.0494(8) 0.0736(10) 0.0394(7) 0.0005(7) 0.0021(6) 0.0011(7)
C19 0.0585(9) 0.1111(14) 0.0367(7) -0.0096(9) 0.0006(7) 0.0009(8)
C4 0.0502(8) 0.0569(8) 0.0632(9) -0.0117(6) 0.0300(7) -0.0127(7)

loop_
_atom_type_symbol
_atom_type_description
_atom_type_scat_dispersion_real
_atom_type_scat_dispersion_imag
_atom_type_scat_source
C C 0.0033 0.0016 'International Tables Vol C Tables 4.2.6.8 and 6.1.1.4'
H H 0.0000 0.0000 'International Tables Vol C Tables 4.2.6.8 and 6.1.1.4'
N N 0.0061 0.0033 'International Tables Vol C Tables 4.2.6.8 and 6.1.1.4'
O O 0.0106 0.0060 'International Tables Vol C Tables 4.2.6.8 and 6.1.1.4'

loop_
_geom_angle_atom_site_label_1
_geom_angle_atom_site_label_2
_geom_angle_atom_site_label_3
_geom_angle
C1 N2 C7 109.94(9)
C1 N2 C8 123.45(10)
C7 N2 C8 126.15(10)
C1 N1 C2 110.23(9)
C1 N1 H1 124.9
C2 N1 H1 124.9
C10 C11 C12 113.25(11)
C10 C11 H11A 108.9
C12 C11 H11A 108.9
C10 C11 H11B 108.9
C12 C11 H11B 108.9
H11A C11 H11B 107.7
C6 C7 N2 131.94(11)
C6 C7 C2 121.55(11)
N2 C7 C2 106.51(10)
C8 C9 C10 111.39(10)
C8 C9 H9A 109.3
C10 C9 H9A 109.3
C8 C9 H9B 109.3
C10 C9 H9B 109.3
H9A C9 H9B 108.0
C16 C15 C14 114.07(12)
C16 C15 H15A 108.7
C14 C15 H15A 108.7
C16 C15 H15B 108.7
C14 C15 H15B 108.7
H15A C15 H15B 107.6
C13 C12 C11 114.18(11)
C13 C12 H12A 108.7
C11 C12 H12A 108.7
C13 C12 H12B 108.7
C11 C12 H12B 108.7
H12A C12 H12B 107.6
O1 C1 N1 127.98(10)
O1 C1 N2 125.67(10)
N1 C1 N2 106.35(10)
C12 C13 C14 113.68(12)
C12 C13 H13A 108.8
C14 C13 H13A 108.8
C12 C13 H13B 108.8
C14 C13 H13B 108.8
H13A C13 H13B 107.7
N2 C8 C9 113.73(10)
N2 C8 H8A 108.8
C9 C8 H8A 108.8
N2 C8 H8B 108.8
C9 C8 H8B 108.8
H8A C8 H8B 107.7
C3 C2 N1 132.32(11)
C3 C2 C7 120.71(12)
N1 C2 C7 106.97(10)
C11 C10 C9 114.11(11)
C11 C10 H10A 108.7
C9 C10 H10A 108.7
C11 C10 H10B 108.7
C9 C10 H10B 108.7
H10A C10 H10B 107.6
C18 C17 C16 114.41(12)
C18 C17 H17A 108.7
C16 C17 H17A 108.7
C18 C17 H17B 108.7
C16 C17 H17B 108.7
H17A C17 H17B 107.6
C13 C14 C15 114.31(12)
C13 C14 H14A 108.7
C15 C14 H14A 108.7
C13 C14 H14B 108.7
C15 C14 H14B 108.7
H14A C14 H14B 107.6
C17 C16 C15 114.33(12)
C17 C16 H16A 108.7
C15 C16 H16A 108.7
C17 C16 H16B 108.7
C15 C16 H16B 108.7
H16A C16 H16B 107.6
C7 C6 C5 117.30(12)
C7 C6 H6 121.3
C5 C6 H6 121.3
C4 C3 C2 117.68(12)
C4 C3 H3 121.2
C2 C3 H3 121.2
C4 C5 C6 121.22(13)
C4 C5 H5 119.4
C6 C5 H5 119.4
C17 C18 C19 114.10(14)
C17 C18 H18A 108.7
C19 C18 H18A 108.7
C17 C18 H18B 108.7
C19 C18 H18B 108.7
H18A C18 H18B 107.6
C18 C19 H19A 109.5
C18 C19 H19B 109.5
H19A C19 H19B 109.5
C18 C19 H19C 109.5
H19A C19 H19C 109.5
H19B C19 H19C 109.5
C3 C4 C5 121.52(13)
C3 C4 H4 119.2
C5 C4 H4 119.2

loop_
_geom_bond_atom_site_label_1
_geom_bond_atom_site_label_2
_geom_bond_distance
N2 C1 1.3759(15)
N2 C7 1.3899(15)
N2 C8 1.4550(14)
N1 C1 1.3688(14)
N1 C2 1.3827(15)
N1 H1 0.8600
O1 C1 1.2314(14)
C11 C10 1.5184(16)
C11 C12 1.5187(16)
C11 H11A 0.9700
C11 H11B 0.9700
C7 C6 1.3771(18)
C7 C2 1.3986(16)
C9 C8 1.5177(16)
C9 C10 1.5218(16)
C9 H9A 0.9700
C9 H9B 0.9700
C15 C16 1.5157(18)
C15 C14 1.5195(18)
C15 H15A 0.9700
C15 H15B 0.9700
C12 C13 1.5180(17)
C12 H12A 0.9700
C12 H12B 0.9700
C13 C14 1.5186(17)
C13 H13A 0.9700
C13 H13B 0.9700
C8 H8A 0.9700
C8 H8B 0.9700
C2 C3 1.3816(17)
C10 H10A 0.9700
C10 H10B 0.9700
C17 C18 1.5095(18)
C17 C16 1.5156(18)
C17 H17A 0.9700
C17 H17B 0.9700
C14 H14A 0.9700
C14 H14B 0.9700
C16 H16A 0.9700
C16 H16B 0.9700
C6 C5 1.3885(19)
C6 H6 0.9300
C3 C4 1.381(2)
C3 H3 0.9300
C5 C4 1.383(2)
C5 H5 0.9300
C18 C19 1.511(2)
C18 H18A 0.9700
C18 H18B 0.9700
C19 H19A 0.9600
C19 H19B 0.9600
C19 H19C 0.9600
C4 H4 0.9300

loop_
_geom_hbond_atom_site_label_D
_geom_hbond_atom_site_label_H
_geom_hbond_atom_site_label_A
_geom_hbond_site_symmetry_A
_geom_hbond_distance_DH
_geom_hbond_distance_HA
_geom_hbond_distance_DA
_geom_hbond_angle_DHA
N1 H1 O1 5_575 0.86 1.97 2.8150(10) 168.1

loop_
_geom_torsion_atom_site_label_1
_geom_torsion_atom_site_label_2
_geom_torsion_atom_site_label_3
_geom_torsion_atom_site_label_4
_geom_torsion
C1 N2 C7 C6 -179.18(12)
C8 N2 C7 C6 8.5(2)
C1 N2 C7 C2 0.61(13)
C8 N2 C7 C2 -171.76(10)
C10 C11 C12 C13 -176.14(11)
C2 N1 C1 O1 -179.33(11)
C2 N1 C1 N2 0.70(12)
C7 N2 C1 O1 179.22(11)
C8 N2 C1 O1 -8.16(18)
C7 N2 C1 N1 -0.81(12)
C8 N2 C1 N1 171.81(10)
C11 C12 C13 C14 -179.29(11)
C1 N2 C8 C9 104.30(13)
C7 N2 C8 C9 -84.31(15)
C10 C9 C8 N2 174.01(10)
C1 N1 C2 C3 -179.08(12)
C1 N1 C2 C7 -0.33(13)
C6 C7 C2 C3 -1.43(18)
N2 C7 C2 C3 178.75(10)
C6 C7 C2 N1 179.65(10)
N2 C7 C2 N1 -0.17(12)
C12 C11 C10 C9 174.05(11)
C8 C9 C10 C11 176.53(11)
C12 C13 C14 C15 -179.52(12)
C16 C15 C14 C13 -178.39(12)
C18 C17 C16 C15 -178.41(13)
C14 C15 C16 C17 179.67(12)
N2 C7 C6 C5 -179.26(12)
C2 C7 C6 C5 0.99(18)
N1 C2 C3 C4 179.30(12)
C7 C2 C3 C4 0.70(18)
C7 C6 C5 C4 0.1(2)
C16 C17 C18 C19 179.99(13)
C2 C3 C4 C5 0.4(2)
C6 C5 C4 C3 -0.9(2)

loop_
_cod_related_entry_id
_cod_related_entry_database
_cod_related_entry_code
1 ChemSpider 30658097
